data_7010516
loop_
_publ_author_name
'Connelly, Neil G.'
'Emslie, David J. H.'
'Hayward, Owen D.'
'Orpen, A. Guy'
'Quayle, Michael J.'

_publ_section_title
;
 Redox-active catecholate complexes of rhodium
 hydrotris(pyrazolyl)borates
;
_journal_issue 6
_journal_name_full 'Journal of the Chemical Society, Dalton Transactions'
_journal_page_first 875
_journal_paper_doi 10.1039/b010061g
_journal_year 2001
_chemical_formula_sum 'C42 H43 B Cl10 F6 N6 O2 P2 Rh'
_chemical_formula_weight 1307.98
_space_group_IT_number 62
_symmetry_cell_setting orthorhombic
_symmetry_space_group_name_Hall '-P 2ac 2n'
_symmetry_space_group_name_H-M 'P n m a'
_atom_sites_solution_hydrogens geom
_atom_sites_solution_primary direct
_atom_sites_solution_secondary difmap
_audit_creation_method SHELXL-97
_cell_angle_alpha 90.00
_cell_angle_beta 90.00
_cell_angle_gamma 90.00
_cell_formula_units_Z 4
_cell_length_a 26.1501(13)
_cell_length_b 13.756(3)
_cell_length_c 14.6012(11)
_cell_measurement_reflns_used 301
_cell_measurement_temperature 173(2)
_cell_measurement_theta_max 50
_cell_measurement_theta_min 5
_cell_volume 5252.4(12)
_computing_cell_refinement 'SAINT (Siemens, 1995b)'
_computing_data_collection 'SMART (Siemens, 1995b)'
_computing_data_reduction 'SAINT (Siemens, 1995b)'
_computing_molecular_graphics 'SHELXTL (Siemens, 1995a)'
_computing_publication_material 'SHELXTL (Siemens, 1995a)'
_computing_structure_refinement 'SHELXL-97 (Sheldrick, 1997)'
_computing_structure_solution 'SHELXS-97 (Sheldrick, 1990)'
_diffrn_ambient_temperature 173(2)
_diffrn_measured_fraction_theta_full 0.997
_diffrn_measured_fraction_theta_max 0.997
_diffrn_measurement_device 'Siemens SMART Area Detector'
_diffrn_measurement_method '\w rotation with narrow frame'
_diffrn_radiation_monochromator graphite
_diffrn_radiation_source 'fine-focus sealed tube'
_diffrn_radiation_type MoK\a
_diffrn_radiation_wavelength 0.71073
_diffrn_reflns_av_R_equivalents 0.0396
_diffrn_reflns_av_sigmaI/netI 0.0307
_diffrn_reflns_limit_h_max 23
_diffrn_reflns_limit_h_min -33
_diffrn_reflns_limit_k_max 17
_diffrn_reflns_limit_k_min -16
_diffrn_reflns_limit_l_max 18
_diffrn_reflns_limit_l_min -18
_diffrn_reflns_number 32291
_diffrn_reflns_theta_full 27.49
_diffrn_reflns_theta_max 27.49
_diffrn_reflns_theta_min 1.56
_diffrn_standards_decay_% 0
_exptl_absorpt_coefficient_mu 0.959
_exptl_absorpt_correction_T_max 0.899
_exptl_absorpt_correction_T_min 0.790
_exptl_absorpt_correction_type empirical
_exptl_absorpt_process_details 'SADABS (Sheldrick, 1996)'
_exptl_crystal_density_diffrn 1.654
_exptl_crystal_density_meas ?
_exptl_crystal_density_method .
_exptl_crystal_description rhomb
_exptl_crystal_F_000 2628
_exptl_crystal_size_max 0.4
_exptl_crystal_size_mid 0.4
_exptl_crystal_size_min 0.3
_refine_diff_density_max 1.217
_refine_diff_density_min -1.124
_refine_diff_density_rms 0.091
_refine_ls_extinction_method none
_refine_ls_goodness_of_fit_ref 1.040
_refine_ls_hydrogen_treatment mixed
_refine_ls_matrix_type full
_refine_ls_number_parameters 365
_refine_ls_number_reflns 6252
_refine_ls_number_restraints 27
_refine_ls_restrained_S_all 1.050
_refine_ls_R_factor_all 0.0568
_refine_ls_R_factor_gt 0.0435
_refine_ls_shift/su_max 0.003
_refine_ls_shift/su_mean 0.000
_refine_ls_structure_factor_coef Fsqd
_refine_ls_weighting_details 'calc w=1/[\s^2^(Fo^2^)+(0.0550P)^2^+10.0000P] where P=(Fo^2^+2Fc^2^)/3'
_refine_ls_weighting_scheme calc
_refine_ls_wR_factor_gt 0.1084
_refine_ls_wR_factor_ref 0.1153
_reflns_number_gt 5157
_reflns_number_total 6252
_reflns_threshold_expression >2sigma(I)
_cod_data_source_file b010061g.txt
_cod_data_source_block 4+
_cod_original_cell_volume 5252.4(13)
_cod_original_sg_symbol_H-M Pnma
_cod_database_code 7010516

loop_
_symmetry_equiv_pos_as_xyz
'x, y, z'
'-x+1/2, -y, z+1/2'
'-x, y+1/2, -z'
'x+1/2, -y+1/2, -z+1/2'
'-x, -y, -z'
'x-1/2, y, -z-1/2'
'x, -y-1/2, z'
'-x-1/2, y-1/2, z-1/2'

loop_
_atom_site_label
_atom_site_type_symbol
_atom_site_fract_x
_atom_site_fract_y
_atom_site_fract_z
_atom_site_U_iso_or_equiv
_atom_site_adp_type
_atom_site_occupancy
_atom_site_symmetry_multiplicity
_atom_site_calc_flag
_atom_site_refinement_flags
_atom_site_disorder_assembly
_atom_site_disorder_group
Rh1 Rh 0.771381(12) -0.2500 1.25795(2) 0.01545(9) Uani 1 2 d S . .
B1 B 0.65237(18) -0.2500 1.2426(3) 0.0188(9) Uani 1 2 d S . .
H1 H 0.611(2) -0.2500 1.236(4) 0.050 Uiso 1 2 d S . .
P1 P 0.82310(4) -0.2500 1.12297(7) 0.0164(2) Uani 1 2 d S . .
O1 O 0.81835(8) -0.15333(15) 1.32357(13) 0.0209(4) Uani 1 1 d . . .
N1 N 0.72688(9) -0.13961(18) 1.20967(16) 0.0181(5) Uani 1 1 d . . .
N2 N 0.67523(9) -0.15805(19) 1.19855(16) 0.0203(5) Uani 1 1 d . . .
N3 N 0.66803(13) -0.2500 1.3452(2) 0.0186(7) Uani 1 2 d S . .
N4 N 0.71904(13) -0.2500 1.3709(2) 0.0190(7) Uani 1 2 d S . .
Cl1 Cl 0.89152(3) -0.02138(6) 1.41523(6) 0.0363(2) Uani 1 1 d . . .
Cl2 Cl 0.97982(3) -0.13666(8) 1.51618(6) 0.0410(2) Uani 1 1 d . . .
C1 C 0.88905(16) -0.2500 1.1638(3) 0.0208(8) Uani 1 2 d S . .
C2 C 0.91293(12) -0.1617(3) 1.1863(2) 0.0286(7) Uani 1 1 d . . .
H2 H 0.8968 -0.1016 1.1724 0.034 Uiso 1 1 calc R . .
C3 C 0.96075(14) -0.1630(3) 1.2293(2) 0.0403(9) Uani 1 1 d . . .
H3 H 0.9772 -0.1035 1.2443 0.048 Uiso 1 1 calc R . .
C4 C 0.98413(19) -0.2500 1.2500(4) 0.0462(16) Uani 1 2 d S . .
H4 H 1.0167 -0.2500 1.2789 0.055 Uiso 1 2 calc SR . .
C13 C 0.81476(12) -0.1488(2) 1.04256(19) 0.0209(6) Uani 1 1 d . . .
C14 C 0.76530(13) -0.1255(2) 1.01245(19) 0.0255(7) Uani 1 1 d . . .
H14 H 0.7367 -0.1607 1.0350 0.031 Uiso 1 1 calc R . .
C15 C 0.75807(15) -0.0508(3) 0.9495(2) 0.0334(8) Uani 1 1 d . . .
H15 H 0.7245 -0.0346 0.9298 0.040 Uiso 1 1 calc R . .
C16 C 0.79985(17) 0.0002(3) 0.9155(2) 0.0380(9) Uani 1 1 d . . .
H16 H 0.7947 0.0531 0.8748 0.046 Uiso 1 1 calc R . .
C17 C 0.84887(16) -0.0259(3) 0.9406(2) 0.0374(8) Uani 1 1 d . . .
H17 H 0.8773 0.0073 0.9148 0.045 Uiso 1 1 calc R . .
C18 C 0.85685(13) -0.1008(2) 1.0036(2) 0.0288(7) Uani 1 1 d . . .
H18 H 0.8906 -0.1192 1.0201 0.035 Uiso 1 1 calc R . .
C19 C 0.73475(12) -0.0443(2) 1.19172(19) 0.0209(6) Uani 1 1 d . . .
C20 C 0.68751(12) -0.0024(2) 1.1676(2) 0.0254(6) Uani 1 1 d . . .
H20 H 0.6818 0.0633 1.1505 0.030 Uiso 1 1 calc R . .
C21 C 0.65137(12) -0.0742(2) 1.1736(2) 0.0246(6) Uani 1 1 d . . .
C22 C 0.78506(12) 0.0079(2) 1.1976(2) 0.0262(7) Uani 1 1 d . . .
H22A H 0.7929 0.0376 1.1383 0.039 Uiso 1 1 calc R . .
H22B H 0.8120 -0.0386 1.2138 0.039 Uiso 1 1 calc R . .
H22C H 0.7830 0.0585 1.2447 0.039 Uiso 1 1 calc R . .
C23 C 0.59463(13) -0.0686(3) 1.1590(3) 0.0375(8) Uani 1 1 d . . .
H23A H 0.5855 -0.0035 1.1374 0.056 Uiso 1 1 calc R . .
H23B H 0.5770 -0.0819 1.2169 0.056 Uiso 1 1 calc R . .
H23C H 0.5844 -0.1169 1.1133 0.056 Uiso 1 1 calc R . .
C24 C 0.72010(18) -0.2500 1.4637(3) 0.0230(9) Uani 1 2 d S . .
C25 C 0.66985(18) -0.2500 1.4968(3) 0.0265(10) Uani 1 2 d S . .
H25 H 0.6595 -0.2500 1.5591 0.032 Uiso 1 2 calc SR . .
C26 C 0.63809(18) -0.2500 1.4203(3) 0.0245(9) Uani 1 2 d S . .
C27 C 0.76798(19) -0.2500 1.5195(3) 0.0356(12) Uani 1 2 d S . .
H27A H 0.7977 -0.2500 1.4786 0.053 Uiso 1 2 calc SR . .
H27B H 0.7688 -0.3082 1.5582 0.053 Uiso 0.50 1 calc PR . .
H27C H 0.7688 -0.1918 1.5582 0.053 Uiso 0.50 1 calc PR . .
C28 C 0.58056(18) -0.2500 1.4165(3) 0.0360(12) Uani 1 2 d S . .
H28A H 0.5694 -0.2500 1.3524 0.054 Uiso 1 2 calc SR . .
H28B H 0.5674 -0.1918 1.4472 0.054 Uiso 0.50 1 calc PR . .
H28C H 0.5674 -0.3082 1.4472 0.054 Uiso 0.50 1 calc PR . .
C38 C 0.93077(12) -0.1977(3) 1.4625(2) 0.0273(7) Uani 1 1 d . . .
C39 C 0.89306(12) -0.1465(2) 1.4177(2) 0.0249(6) Uani 1 1 d . . .
C40 C 0.85435(11) -0.1972(2) 1.36806(19) 0.0214(6) Uani 1 1 d . . .
C98 C 0.6018(3) -0.2500 0.8312(5) 0.070(2) Uani 1 2 d S . .
H98A H 0.5815 -0.3082 0.8150 0.084 Uiso 0.50 1 calc PR . .
H98B H 0.5815 -0.1918 0.8150 0.084 Uiso 0.50 1 calc PR . .
Cl3 Cl 0.70785(6) 0.2500 1.29084(10) 0.0478(4) Uani 1 2 d S . .
Cl4 Cl 0.62019(5) 0.2500 1.16708(9) 0.0440(3) Uani 1 2 d S . .
C99 C 0.6412(3) 0.2500 1.2816(4) 0.065(2) Uani 1 2 d S . .
H99A H 0.6274 0.3082 1.3130 0.078 Uiso 0.50 1 calc PR . .
H99B H 0.6274 0.1918 1.3130 0.078 Uiso 0.50 1 calc PR . .
Cl7 Cl 0.61411(9) -0.2500 0.94908(14) 0.0838(6) Uani 1 2 d S . .
Cl8 Cl 0.65853(9) -0.2500 0.76913(15) 0.0920(7) Uani 1 2 d S . .
P2 P 0.49400(7) 0.09295(13) 1.36830(16) 0.0562(5) Uani 0.50 1 d PD . 1
F1 F 0.5418(3) 0.1410(6) 1.3193(6) 0.111(2) Uani 0.50 1 d PD . 1
F2 F 0.5276(2) -0.0061(4) 1.3737(4) 0.0784(13) Uani 0.50 1 d PD . 1
F3 F 0.4732(3) 0.0567(5) 1.2689(4) 0.0934(17) Uani 0.50 1 d PD . 1
F4 F 0.4608(2) 0.1881(4) 1.3588(4) 0.0784(13) Uani 0.50 1 d PD . 1
F5 F 0.5145(3) 0.1265(5) 1.4619(4) 0.0934(17) Uani 0.50 1 d PD . 1
F6 F 0.4496(3) 0.0382(6) 1.4153(6) 0.111(2) Uani 0.50 1 d PD . 1
C97 C 0.49400(7) 0.09295(13) 1.36830(16) 0.0562(5) Uani 0.50 1 d P A 2
H97B H 0.5043 0.1499 1.4055 0.067 Uiso 0.50 1 calc PR A 2
H97A H 0.5037 0.0358 1.4056 0.067 Uiso 0.50 1 calc PR A 2
Cl9 Cl 0.42498(10) 0.09441(17) 1.3791(2) 0.0666(7) Uani 0.50 1 d P A 2
Cl10 Cl 0.52783(12) 0.0921(3) 1.3048(3) 0.0893(12) Uani 0.50 1 d P A 2

loop_
_atom_site_aniso_label
_atom_site_aniso_U_11
_atom_site_aniso_U_22
_atom_site_aniso_U_33
_atom_site_aniso_U_23
_atom_site_aniso_U_13
_atom_site_aniso_U_12
Rh1 0.01662(16) 0.01662(15) 0.01309(15) 0.000 -0.00006(11) 0.000
B1 0.016(2) 0.024(2) 0.017(2) 0.000 0.0001(17) 0.000
P1 0.0168(5) 0.0172(5) 0.0151(5) 0.000 0.0006(4) 0.000
O1 0.0219(10) 0.0214(10) 0.0195(9) -0.0015(8) -0.0021(8) -0.0008(8)
N1 0.0185(12) 0.0205(12) 0.0152(11) 0.0001(9) 0.0011(9) 0.0016(10)
N2 0.0177(12) 0.0260(13) 0.0172(11) 0.0019(10) 0.0005(9) 0.0015(10)
N3 0.0185(17) 0.0217(17) 0.0157(16) 0.000 0.0012(13) 0.000
N4 0.0168(17) 0.0248(18) 0.0156(16) 0.000 0.0000(13) 0.000
Cl1 0.0351(5) 0.0299(4) 0.0441(5) -0.0082(4) -0.0083(4) -0.0053(4)
Cl2 0.0266(4) 0.0539(6) 0.0425(5) -0.0083(4) -0.0118(4) -0.0060(4)
C1 0.0170(19) 0.029(2) 0.0161(18) 0.000 0.0016(15) 0.000
C2 0.0242(16) 0.0365(18) 0.0251(15) -0.0043(14) 0.0039(13) -0.0053(14)
C3 0.0236(17) 0.064(3) 0.0333(18) -0.0126(18) 0.0052(15) -0.0130(18)
C4 0.015(2) 0.094(5) 0.029(3) 0.000 0.0007(19) 0.000
C13 0.0277(16) 0.0183(13) 0.0167(13) 0.0005(11) 0.0018(12) 0.0019(12)
C14 0.0339(18) 0.0278(16) 0.0148(13) -0.0024(12) 0.0004(12) 0.0044(13)
C15 0.046(2) 0.0337(18) 0.0200(14) -0.0030(13) -0.0079(14) 0.0151(16)
C16 0.069(3) 0.0262(17) 0.0185(15) 0.0069(13) 0.0020(16) 0.0078(17)
C17 0.053(2) 0.0303(18) 0.0292(17) 0.0078(14) 0.0088(17) -0.0038(17)
C18 0.0314(18) 0.0281(17) 0.0270(15) 0.0052(13) 0.0045(13) -0.0013(14)
C19 0.0276(16) 0.0186(14) 0.0164(12) 0.0001(11) 0.0037(12) 0.0003(12)
C20 0.0314(17) 0.0218(15) 0.0231(14) 0.0023(12) 0.0043(13) 0.0064(13)
C21 0.0271(16) 0.0278(16) 0.0190(13) 0.0042(12) 0.0014(12) 0.0075(13)
C22 0.0316(17) 0.0208(15) 0.0263(15) 0.0004(12) 0.0004(13) -0.0026(13)
C23 0.0256(17) 0.045(2) 0.042(2) 0.0131(17) 0.0002(15) 0.0095(16)
C24 0.031(2) 0.024(2) 0.0136(18) 0.000 -0.0004(17) 0.000
C25 0.028(2) 0.038(3) 0.0134(18) 0.000 0.0039(17) 0.000
C26 0.029(2) 0.027(2) 0.018(2) 0.000 0.0067(17) 0.000
C27 0.033(3) 0.058(3) 0.015(2) 0.000 -0.0019(19) 0.000
C28 0.024(2) 0.060(3) 0.024(2) 0.000 0.0075(19) 0.000
C38 0.0192(15) 0.0419(19) 0.0208(14) -0.0045(13) -0.0005(12) -0.0041(14)
C39 0.0232(15) 0.0305(16) 0.0210(14) -0.0046(12) 0.0000(12) -0.0027(13)
C40 0.0183(14) 0.0286(16) 0.0173(13) 0.0003(12) 0.0030(11) -0.0007(12)
C98 0.052(4) 0.100(6) 0.058(4) 0.000 0.004(3) 0.000
Cl3 0.0568(9) 0.0489(8) 0.0378(7) 0.000 -0.0170(6) 0.000
Cl4 0.0402(7) 0.0594(9) 0.0325(6) 0.000 -0.0059(5) 0.000
C99 0.051(4) 0.118(7) 0.026(3) 0.000 0.008(3) 0.000
Cl7 0.0733(13) 0.1224(19) 0.0556(11) 0.000 0.0165(10) 0.000
Cl8 0.0705(13) 0.140(2) 0.0656(12) 0.000 0.0205(10) 0.000
P2 0.0429(10) 0.0376(9) 0.0880(15) 0.0009(9) 0.0006(10) -0.0046(8)
F1 0.089(4) 0.103(5) 0.140(5) 0.025(4) 0.047(4) -0.027(4)
F2 0.091(3) 0.057(3) 0.087(3) -0.014(2) -0.016(3) 0.027(2)
F3 0.123(4) 0.077(3) 0.080(3) -0.031(3) -0.033(3) 0.032(3)
F4 0.091(3) 0.057(3) 0.087(3) -0.014(2) -0.016(3) 0.027(2)
F5 0.123(4) 0.077(3) 0.080(3) -0.031(3) -0.033(3) 0.032(3)
F6 0.089(4) 0.103(5) 0.140(5) 0.025(4) 0.047(4) -0.027(4)
C97 0.0429(10) 0.0376(9) 0.0880(15) 0.0009(9) 0.0006(10) -0.0046(8)
Cl9 0.0516(14) 0.0385(12) 0.110(2) -0.0116(13) 0.0230(14) -0.0077(10)
Cl10 0.0692(19) 0.078(2) 0.120(3) -0.044(2) 0.0577(19) -0.0332(16)

loop_
_atom_type_symbol
_atom_type_description
_atom_type_scat_dispersion_real
_atom_type_scat_dispersion_imag
_atom_type_scat_source
C C 0.0033 0.0016 'International Tables Vol C Tables 4.2.6.8 and 6.1.1.4'
H H 0.0000 0.0000 'International Tables Vol C Tables 4.2.6.8 and 6.1.1.4'
B B 0.0013 0.0007 'International Tables Vol C Tables 4.2.6.8 and 6.1.1.4'
N N 0.0061 0.0033 'International Tables Vol C Tables 4.2.6.8 and 6.1.1.4'
F F 0.0171 0.0103 'International Tables Vol C Tables 4.2.6.8 and 6.1.1.4'
P P 0.1023 0.0942 'International Tables Vol C Tables 4.2.6.8 and 6.1.1.4'
Cl Cl 0.1484 0.1585 'International Tables Vol C Tables 4.2.6.8 and 6.1.1.4'
Rh Rh -1.1178 0.9187 'International Tables Vol C Tables 4.2.6.8 and 6.1.1.4'
O O 0.0106 0.0060 'International Tables Vol C Tables 4.2.6.8 and 6.1.1.4'

loop_
_geom_angle_atom_site_label_1
_geom_angle_atom_site_label_2
_geom_angle_atom_site_label_3
_geom_angle
_geom_angle_site_symmetry_1
_geom_angle_site_symmetry_3
_geom_angle_publ_flag
N1 Rh1 N1 96.28(14) . 7 ?
N1 Rh1 O1 91.17(9) . . ?
N1 Rh1 O1 170.96(9) 7 . ?
N1 Rh1 O1 170.96(9) . 7 ?
N1 Rh1 O1 91.17(9) 7 7 ?
O1 Rh1 O1 80.97(12) . 7 ?
N1 Rh1 N4 84.36(9) . . ?
N1 Rh1 N4 84.36(9) 7 . ?
O1 Rh1 N4 91.32(9) . . ?
O1 Rh1 N4 91.32(9) 7 . ?
N1 Rh1 P1 92.16(7) . . ?
N1 Rh1 P1 92.17(7) 7 . ?
O1 Rh1 P1 92.66(6) . . ?
O1 Rh1 P1 92.66(6) 7 . ?
N4 Rh1 P1 174.77(10) . . ?
N2 B1 N2 110.5(3) 7 . ?
N2 B1 N3 107.5(2) 7 . ?
N2 B1 N3 107.5(2) . . ?
C1 P1 C13 108.75(13) . 7 ?
C1 P1 C13 108.75(13) . . ?
C13 P1 C13 98.78(19) 7 . ?
C1 P1 Rh1 105.39(13) . . ?
C13 P1 Rh1 117.41(10) 7 . ?
C13 P1 Rh1 117.41(10) . . ?
C40 O1 Rh1 111.65(19) . . ?
C19 N1 N2 107.7(2) . . ?
C19 N1 Rh1 134.6(2) . . ?
N2 N1 Rh1 117.45(18) . . ?
C21 N2 N1 108.9(2) . . ?
C21 N2 B1 129.1(3) . . ?
N1 N2 B1 118.7(3) . . ?
C26 N3 N4 109.8(3) . . ?
C26 N3 B1 129.2(4) . . ?
N4 N3 B1 121.0(3) . . ?
C24 N4 N3 106.9(3) . . ?
C24 N4 Rh1 139.2(3) . . ?
N3 N4 Rh1 114.0(2) . . ?
C2 C1 C2 119.7(4) . 7 ?
C2 C1 P1 119.8(2) . . ?
C2 C1 P1 119.8(2) 7 . ?
C3 C2 C1 119.4(4) . . ?
C4 C3 C2 120.4(4) . . ?
C3 C4 C3 120.6(5) 7 . ?
C18 C13 C14 119.2(3) . . ?
C18 C13 P1 121.5(2) . . ?
C14 C13 P1 118.9(2) . . ?
C15 C14 C13 120.1(3) . . ?
C16 C15 C14 120.1(3) . . ?
C17 C16 C15 120.3(3) . . ?
C16 C17 C18 120.3(3) . . ?
C17 C18 C13 119.8(3) . . ?
N1 C19 C20 108.2(3) . . ?
N1 C19 C22 125.8(3) . . ?
C20 C19 C22 126.0(3) . . ?
C21 C20 C19 107.1(3) . . ?
N2 C21 C20 108.2(3) . . ?
N2 C21 C23 122.3(3) . . ?
C20 C21 C23 129.5(3) . . ?
N4 C24 C25 109.0(4) . . ?
N4 C24 C27 124.2(4) . . ?
C25 C24 C27 126.8(4) . . ?
C26 C25 C24 106.4(4) . . ?
N3 C26 C25 107.8(4) . . ?
N3 C26 C28 123.4(4) . . ?
C25 C26 C28 128.8(4) . . ?
C39 C38 C38 120.76(19) . 7 ?
C39 C38 Cl2 120.0(3) . . ?
C38 C38 Cl2 119.20(12) 7 . ?
C38 C39 C40 120.0(3) . . ?
C38 C39 Cl1 122.5(2) . . ?
C40 C39 Cl1 117.5(2) . . ?
O1 C40 C39 123.0(3) . . ?
O1 C40 C40 117.80(16) . 7 ?
C39 C40 C40 119.24(18) . 7 ?
Cl8 C98 Cl7 110.8(4) . . ?
Cl3 C99 Cl4 112.6(3) . . ?
F5 P2 F6 90.8(4) . . ?
F5 P2 F4 91.2(3) . . ?
F6 P2 F4 91.7(4) . . ?
F5 P2 F1 90.0(5) . . ?
F6 P2 F1 175.4(5) . . ?
F4 P2 F1 92.8(4) . . ?
F5 P2 F2 91.1(3) . . ?
F6 P2 F2 88.6(4) . . ?
F4 P2 F2 177.6(4) . . ?
F1 P2 F2 86.8(4) . . ?
F5 P2 F3 179.1(4) . . ?
F6 P2 F3 89.8(4) . . ?
F4 P2 F3 89.6(3) . . ?
F1 P2 F3 89.4(4) . . ?
F2 P2 F3 88.1(3) . . ?
P2 F4 F4 146.1(2) . 7_565 ?

loop_
_geom_bond_atom_site_label_1
_geom_bond_atom_site_label_2
_geom_bond_distance
_geom_bond_site_symmetry_2
_geom_bond_publ_flag
Rh1 N1 2.039(2) . ?
Rh1 N1 2.039(2) 7 ?
Rh1 O1 2.048(2) . ?
Rh1 O1 2.048(2) 7 ?
Rh1 N4 2.143(3) . ?
Rh1 P1 2.3903(10) . ?
B1 N2 1.540(4) 7 ?
B1 N2 1.540(4) . ?
B1 N3 1.553(5) . ?
P1 C1 1.825(4) . ?
P1 C13 1.834(3) 7 ?
P1 C13 1.834(3) . ?
O1 C40 1.293(4) . ?
N1 C19 1.353(4) . ?
N1 N2 1.384(3) . ?
N2 C21 1.361(4) . ?
N3 C26 1.347(5) . ?
N3 N4 1.386(5) . ?
N4 C24 1.354(5) . ?
Cl1 C39 1.722(3) . ?
Cl2 C38 1.722(3) . ?
C1 C2 1.405(4) . ?
C1 C2 1.405(4) 7 ?
C2 C3 1.399(5) . ?
C3 C4 1.378(5) . ?
C4 C3 1.378(5) 7 ?
C13 C18 1.404(4) . ?
C13 C14 1.403(4) . ?
C14 C15 1.391(5) . ?
C15 C16 1.390(6) . ?
C16 C17 1.380(6) . ?
C17 C18 1.397(5) . ?
C19 C20 1.408(4) . ?
C19 C22 1.501(4) . ?
C20 C21 1.370(5) . ?
C21 C23 1.501(4) . ?
C24 C25 1.400(6) . ?
C24 C27 1.494(6) . ?
C25 C26 1.391(6) . ?
C26 C28 1.506(7) . ?
C38 C39 1.377(5) . ?
C38 C38 1.438(7) 7 ?
C39 C40 1.426(4) . ?
C40 C40 1.454(6) 7 ?
C98 Cl8 1.739(7) . ?
C98 Cl7 1.751(8) . ?
Cl3 C99 1.749(7) . ?
Cl4 C99 1.760(6) . ?
P2 F5 1.538(6) . ?
P2 F6 1.544(6) . ?
P2 F4 1.577(5) . ?
P2 F1 1.585(6) . ?
P2 F2 1.624(5) . ?
P2 F3 1.628(6) . ?
F4 F4 1.703(11) 7_565 ?
